data_4020771
loop_
_publ_author_name
'Teresa Olszewska'
'Maria Gdaniec'
'Tadeusz Po\/lo\'nski'

_publ_section_title
;
 Planar Chiral Dianthranilide and Dithiodianthranilide Molecules:
 Optical Resolution, Chiroptical Spectra,
 and Molecular Self-Assembly
;
_journal_name_full 'Journal of Organic Chemistry'
_journal_page_first 1248
_journal_page_last 1255
_journal_paper_doi 10.1021/jo035024d
_journal_volume 69
_journal_year 2004
_chemical_formula_moiety
;
C14 H9 N2 S2 1-, C6 H15 N2 1+, 2(C6 H14 N2)
;
_chemical_formula_sum 'C32 H52 N8 S2'
_chemical_formula_weight 612.94
_space_group_IT_number 4
_symmetry_cell_setting monoclinic
_symmetry_space_group_name_Hall 'P 2yb'
_symmetry_space_group_name_H-M 'P 1 21 1'
_cell_angle_alpha 90.00
_cell_angle_beta 102.919(8)
_cell_angle_gamma 90.00
_cell_formula_units_Z 2
_cell_length_a 9.6070(10)
_cell_length_b 12.8255(15)
_cell_length_c 14.2170(12)
_cell_measurement_temperature 293(2)
_cell_volume 1707.4(3)
_diffrn_ambient_temperature 293(2)
_exptl_crystal_density_diffrn 1.192
_cod_original_sg_symbol_H-M 'P 21'
_cod_database_code 4020771

loop_
_symmetry_equiv_pos_as_xyz
'x, y, z'
'-x, y+1/2, -z'

loop_
_atom_site_label
_atom_site_type_symbol
_atom_site_fract_x
_atom_site_fract_y
_atom_site_fract_z
_atom_site_U_iso_or_equiv
_atom_site_adp_type
_atom_site_occupancy
_atom_site_symmetry_multiplicity
_atom_site_calc_flag
_atom_site_refinement_flags
_atom_site_disorder_assembly
_atom_site_disorder_group
S1 S 0.07570(10) -0.24258(9) 0.69911(7) 0.0800(3) Uani 1 1 d . . .
S2 S 0.12215(8) 0.17028(6) 0.82338(5) 0.05619(19) Uani 1 1 d . . .
N1 N 0.2924(2) 0.00393(17) 0.85190(17) 0.0487(5) Uani 1 1 d . . .
N2 N 0.0098(2) -0.13652(19) 0.83966(16) 0.0494(5) Uani 1 1 d . . .
H2 H -0.0810 -0.1423 0.8059 0.059 Uiso 1 1 d R . .
C1 C 0.3402(3) -0.0941(2) 0.89146(18) 0.0455(6) Uani 1 1 d . . .
C2 C 0.2596(3) -0.1855(2) 0.86802(19) 0.0481(6) Uani 1 1 d . . .
C3 C 0.3210(3) -0.2822(3) 0.8970(2) 0.0595(7) Uani 1 1 d . . .
H3 H 0.2691 -0.3457 0.8791 0.071 Uiso 1 1 d R . .
C4 C 0.4604(3) -0.2886(3) 0.9510(2) 0.0647(8) Uani 1 1 d . . .
H4 H 0.4975 -0.3558 0.9736 0.078 Uiso 1 1 d R . .
C5 C 0.5399(3) -0.2000(3) 0.9753(2) 0.0648(8) Uani 1 1 d . . .
H5 H 0.6371 -0.2087 1.0100 0.078 Uiso 1 1 d R . .
C6 C 0.4810(3) -0.1037(2) 0.9446(2) 0.0567(7) Uani 1 1 d . . .
H6 H 0.5359 -0.0410 0.9598 0.068 Uiso 1 1 d R . .
C7 C 0.1116(3) -0.1833(2) 0.8064(2) 0.0510(6) Uani 1 1 d . . .
C8 C 0.0270(2) -0.0812(2) 0.92956(18) 0.0457(6) Uani 1 1 d . . .
C9 C 0.1066(2) 0.0102(2) 0.94578(17) 0.0431(5) Uani 1 1 d . . .
C10 C 0.1087(3) 0.0658(3) 1.0307(2) 0.0564(7) Uani 1 1 d . . .
H10 H 0.1604 0.1299 1.0462 0.068 Uiso 1 1 d R . .
C11 C 0.0282(3) 0.0340(3) 1.0955(2) 0.0632(8) Uani 1 1 d . . .
H11 H 0.0188 0.0698 1.1531 0.076 Uiso 1 1 d R . .
C12 C -0.0512(3) -0.0558(3) 1.0769(2) 0.0644(8) Uani 1 1 d . . .
H12 H -0.1127 -0.0814 1.1165 0.077 Uiso 1 1 d R . .
C13 C -0.0531(3) -0.1134(3) 0.9953(2) 0.0557(7) Uani 1 1 d . . .
H13 H -0.1156 -0.1723 0.9796 0.067 Uiso 1 1 d R . .
C14 C 0.1844(3) 0.0533(2) 0.87308(18) 0.0428(5) Uani 1 1 d . . .
N1A N 0.7316(3) 0.1188(2) 0.8283(2) 0.0684(7) Uani 1 1 d . . .
H1AB H 0.8261 0.1227 0.8316 0.082 Uiso 1 1 d R . .
H1AC H 0.7303 0.1215 0.8914 0.082 Uiso 1 1 d R . .
N2A N 0.4369(2) 0.10529(17) 0.72381(17) 0.0475(5) Uani 1 1 d . . .
H2AC H 0.3974 0.0690 0.7654 0.057 Uiso 1 1 d R . .
H2AB H 0.3687 0.1243 0.6723 0.057 Uiso 1 1 d R . .
H2AD H 0.5009 0.0601 0.7097 0.057 Uiso 1 1 d R . .
C1A C 0.6591(3) 0.2105(2) 0.7793(2) 0.0523(6) Uani 1 1 d . . .
H1AA H 0.6754 0.2039 0.7197 0.063 Uiso 1 1 d R . .
C2A C 0.4987(2) 0.2034(2) 0.77386(18) 0.0450(6) Uani 1 1 d . . .
H2AA H 0.4871 0.1977 0.8347 0.054 Uiso 1 1 d R . .
C3A C 0.4181(3) 0.2979(2) 0.7255(2) 0.0553(6) Uani 1 1 d . . .
H3AB H 0.4208 0.2969 0.6584 0.066 Uiso 1 1 d R . .
H3AA H 0.3171 0.2938 0.7213 0.066 Uiso 1 1 d R . .
C4A C 0.4762(4) 0.3986(3) 0.7737(3) 0.0671(8) Uani 1 1 d . . .
H4AB H 0.4262 0.4563 0.7385 0.080 Uiso 1 1 d R . .
H4AA H 0.4649 0.4023 0.8390 0.080 Uiso 1 1 d R . .
C5A C 0.6346(4) 0.4079(3) 0.7758(3) 0.0762(10) Uani 1 1 d . . .
H5AB H 0.6721 0.4747 0.7994 0.091 Uiso 1 1 d R . .
H5AA H 0.6489 0.4104 0.7111 0.091 Uiso 1 1 d R . .
C6A C 0.7157(3) 0.3134(3) 0.8251(3) 0.0693(8) Uani 1 1 d . . .
H6AB H 0.7070 0.3106 0.8910 0.083 Uiso 1 1 d R . .
H6AA H 0.8121 0.3239 0.8188 0.083 Uiso 1 1 d R . .
N1B N -0.0981(3) 0.0300(3) 0.6122(2) 0.0834(10) Uani 1 1 d . . .
H1BC H -0.0501 -0.0240 0.6447 0.100 Uiso 1 1 d R . .
H1BB H -0.0640 0.0878 0.6453 0.100 Uiso 1 1 d R . .
N2B N 0.1726(3) 0.1348(2) 0.5812(2) 0.0659(7) Uani 1 1 d . . .
H2BC H 0.1373 0.1427 0.6343 0.079 Uiso 1 1 d R . .
H2BB H 0.1522 0.1874 0.5385 0.079 Uiso 1 1 d R . .
C1B C -0.0541(3) 0.0337(3) 0.5199(2) 0.0591(7) Uani 1 1 d . . .
H1BA H -0.0925 0.0894 0.4851 0.071 Uiso 1 1 d R . .
C2B C 0.1087(3) 0.0395(2) 0.5323(2) 0.0504(6) Uani 1 1 d . . .
H1BA H 0.1495 -0.0141 0.5692 0.060 Uiso 1 1 d R . .
C3B C 0.1526(3) 0.0299(3) 0.4360(2) 0.0627(8) Uani 1 1 d . . .
H3BB H 0.1217 0.0925 0.4004 0.075 Uiso 1 1 d R . .
H3BA H 0.2532 0.0164 0.4469 0.075 Uiso 1 1 d R . .
C4B C 0.0883(4) -0.0653(4) 0.3791(3) 0.0780(10) Uani 1 1 d . . .
H4BB H 0.1036 -0.0710 0.3148 0.094 Uiso 1 1 d R . .
H4BA H 0.1322 -0.1243 0.4156 0.094 Uiso 1 1 d R . .
C5B C -0.0721(4) -0.0664(4) 0.3645(3) 0.0792(10) Uani 1 1 d . . .
H5BB H -0.1168 -0.0062 0.3304 0.095 Uiso 1 1 d R . .
H5BA H -0.1139 -0.1286 0.3327 0.095 Uiso 1 1 d R . .
C6B C -0.1155(3) -0.0608(3) 0.4606(2) 0.0707(9) Uani 1 1 d . . .
H6BB H -0.0763 -0.1234 0.4929 0.085 Uiso 1 1 d R . .
H6BA H -0.2171 -0.0559 0.4535 0.085 Uiso 1 1 d R . .
N1C N 0.7025(2) -0.1326(2) 0.77999(19) 0.0620(6) Uani 1 1 d . . .
H1CC H 0.7067 -0.0625 0.7784 0.074 Uiso 1 1 d R . .
H1CB H 0.6892 -0.1587 0.8361 0.074 Uiso 1 1 d R . .
N2C N 0.5854(3) -0.01909(19) 0.60715(18) 0.0575(6) Uani 1 1 d . . .
H2CC H 0.5350 -0.0041 0.5473 0.069 Uiso 1 1 d R . .
H2CB H 0.6770 0.0021 0.6221 0.069 Uiso 1 1 d R . .
C1C C 0.5823(3) -0.1765(2) 0.70648(18) 0.0486(6) Uani 1 1 d . . .
H1CA H 0.4981 -0.1561 0.7181 0.058 Uiso 1 1 d R . .
C2C C 0.5846(3) -0.1342(2) 0.6074(2) 0.0501(6) Uani 1 1 d . . .
H1CA H 0.6596 -0.1640 0.5896 0.060 Uiso 1 1 d R . .
C3C C 0.4556(4) -0.1763(3) 0.5355(2) 0.0637(8) Uani 1 1 d . . .
H3CB H 0.4548 -0.1397 0.4765 0.076 Uiso 1 1 d R . .
H3CA H 0.3730 -0.1510 0.5560 0.076 Uiso 1 1 d R . .
C4C C 0.4541(4) -0.2945(3) 0.5336(3) 0.0787(10) Uani 1 1 d . . .
H4CB H 0.5305 -0.3180 0.5054 0.094 Uiso 1 1 d R . .
H4CA H 0.3704 -0.3151 0.4867 0.094 Uiso 1 1 d R . .
C5C C 0.4638(4) -0.3390(3) 0.6316(3) 0.0789(9) Uani 1 1 d . . .
H5CB H 0.3799 -0.3163 0.6519 0.095 Uiso 1 1 d R . .
H5CA H 0.4686 -0.4133 0.6247 0.095 Uiso 1 1 d R . .
C6C C 0.5871(3) -0.2945(3) 0.7052(2) 0.0637(8) Uani 1 1 d . . .
H6CB H 0.5791 -0.3244 0.7657 0.076 Uiso 1 1 d R . .
H6CA H 0.6773 -0.3155 0.6929 0.076 Uiso 1 1 d R . .

loop_
_atom_site_aniso_label
_atom_site_aniso_U_11
_atom_site_aniso_U_22
_atom_site_aniso_U_33
_atom_site_aniso_U_23
_atom_site_aniso_U_13
_atom_site_aniso_U_12
S1 0.0791(5) 0.0899(7) 0.0688(5) -0.0277(5) 0.0118(4) 0.0028(5)
S2 0.0586(4) 0.0472(3) 0.0658(4) 0.0051(3) 0.0201(3) 0.0038(3)
N1 0.0460(11) 0.0450(12) 0.0597(13) 0.0011(10) 0.0219(10) -0.0019(9)
N2 0.0416(11) 0.0544(13) 0.0517(12) -0.0038(10) 0.0093(9) -0.0039(10)
C1 0.0442(12) 0.0465(14) 0.0502(13) 0.0007(11) 0.0198(11) 0.0028(10)
C2 0.0475(13) 0.0475(15) 0.0521(14) 0.0026(12) 0.0172(11) 0.0020(11)
C3 0.0649(17) 0.0494(16) 0.0687(18) 0.0013(14) 0.0243(14) 0.0029(13)
C4 0.0651(18) 0.0634(18) 0.0712(19) 0.0166(16) 0.0271(15) 0.0162(15)
C5 0.0483(15) 0.085(2) 0.0645(18) 0.0125(16) 0.0207(13) 0.0138(15)
C6 0.0437(14) 0.069(2) 0.0601(16) 0.0055(14) 0.0175(12) 0.0011(13)
C7 0.0549(15) 0.0429(14) 0.0564(15) 0.0010(12) 0.0152(12) -0.0002(11)
C8 0.0388(12) 0.0543(15) 0.0438(13) 0.0038(11) 0.0088(10) 0.0034(11)
C9 0.0385(11) 0.0471(14) 0.0440(12) 0.0024(11) 0.0096(9) 0.0060(10)
C10 0.0595(16) 0.0574(17) 0.0543(15) 0.0000(13) 0.0169(13) 0.0084(13)
C11 0.0679(18) 0.075(2) 0.0487(14) 0.0020(14) 0.0175(13) 0.0200(17)
C12 0.0567(17) 0.088(2) 0.0544(17) 0.0143(16) 0.0238(14) 0.0078(16)
C13 0.0435(13) 0.070(2) 0.0558(16) 0.0123(14) 0.0164(12) -0.0019(12)
C14 0.0409(12) 0.0428(13) 0.0454(12) -0.0056(11) 0.0114(10) -0.0066(10)
N1A 0.0449(12) 0.0701(18) 0.0846(18) 0.0013(14) 0.0026(12) 0.0034(11)
N2A 0.0369(10) 0.0486(12) 0.0582(13) 0.0017(10) 0.0127(9) -0.0016(9)
C1A 0.0393(12) 0.0596(16) 0.0561(15) -0.0029(13) 0.0069(11) -0.0083(12)
C2A 0.0409(12) 0.0472(14) 0.0492(13) 0.0013(11) 0.0151(10) -0.0025(10)
C3A 0.0453(14) 0.0534(16) 0.0667(17) 0.0045(13) 0.0117(12) -0.0025(12)
C4A 0.0726(19) 0.0527(18) 0.077(2) 0.0049(15) 0.0181(16) -0.0006(14)
C5A 0.072(2) 0.0567(19) 0.092(2) 0.0095(18) 0.0012(18) -0.0210(16)
C6A 0.0521(16) 0.067(2) 0.081(2) -0.0021(17) -0.0019(15) -0.0180(14)
N1B 0.0655(16) 0.119(3) 0.0727(18) -0.0163(17) 0.0298(14) -0.0181(17)
N2B 0.0499(13) 0.0690(17) 0.0753(17) -0.0061(13) 0.0066(11) -0.0151(11)
C1B 0.0420(13) 0.077(2) 0.0584(16) -0.0014(15) 0.0115(11) -0.0086(13)
C2B 0.0370(12) 0.0568(16) 0.0542(14) 0.0073(13) 0.0035(10) -0.0027(12)
C3B 0.0418(14) 0.080(2) 0.0677(18) 0.0033(16) 0.0141(12) -0.0073(14)
C4B 0.0621(18) 0.107(3) 0.069(2) -0.023(2) 0.0218(16) -0.0132(19)
C5B 0.0629(19) 0.109(3) 0.0638(18) -0.0193(19) 0.0091(15) -0.021(2)
C6B 0.0523(16) 0.091(2) 0.0695(19) -0.0086(18) 0.0140(14) -0.0242(16)
N1C 0.0523(13) 0.0749(17) 0.0567(14) -0.0010(12) 0.0075(11) 0.0030(12)
N2C 0.0608(14) 0.0497(14) 0.0661(14) 0.0003(11) 0.0228(11) 0.0020(11)
C1C 0.0387(12) 0.0606(17) 0.0475(13) 0.0013(12) 0.0120(10) 0.0041(11)
C2C 0.0477(13) 0.0528(15) 0.0553(15) -0.0044(12) 0.0234(12) 0.0043(12)
C3C 0.0727(19) 0.065(2) 0.0507(15) 0.0004(14) 0.0085(14) 0.0131(15)
C4C 0.089(2) 0.067(2) 0.074(2) -0.0122(17) 0.0063(18) -0.0027(17)
C5C 0.101(2) 0.0515(18) 0.091(2) -0.0086(17) 0.036(2) -0.0139(18)
C6C 0.0709(18) 0.065(2) 0.0593(17) 0.0141(14) 0.0225(14) 0.0121(15)

loop_
_geom_bond_atom_site_label_1
_geom_bond_atom_site_label_2
_geom_bond_distance
_geom_bond_site_symmetry_2
_geom_bond_publ_flag
S1 C7 1.670(3) . ?
S2 C14 1.709(3) . ?
N1 C14 1.307(3) . ?
N1 C1 1.412(3) . ?
N2 C7 1.321(3) . ?
N2 C8 1.439(3) . ?
N2 H2 0.9000 . ?
C1 C6 1.400(4) . ?
C1 C2 1.403(4) . ?
C2 C3 1.395(4) . ?
C2 C7 1.495(4) . ?
C3 C4 1.389(5) . ?
C3 H3 0.9600 . ?
C4 C5 1.370(5) . ?
C4 H4 0.9599 . ?
C5 C6 1.388(4) . ?
C5 H5 0.9599 . ?
C6 H6 0.9600 . ?
C8 C9 1.390(4) . ?
C8 C13 1.400(4) . ?
C9 C10 1.399(4) . ?
C9 C14 1.509(3) . ?
C10 C11 1.390(4) . ?
C10 H10 0.9600 . ?
C11 C12 1.374(5) . ?
C11 H11 0.9601 . ?
C12 C13 1.372(5) . ?
C12 H12 0.9601 . ?
C13 H13 0.9600 . ?
N1A C1A 1.462(4) . ?
N1A H1AB 0.9000 . ?
N1A H1AC 0.8999 . ?
N2A C2A 1.501(3) . ?
N2A H2AC 0.9000 . ?
N2A H2AB 0.9001 . ?
N2A H2AD 0.9001 . ?
C1A C6A 1.517(4) . ?
C1A C2A 1.528(3) . ?
C1A H1AA 0.9001 . ?
C2A C3A 1.518(4) . ?
C2A H2AA 0.9001 . ?
C3A C4A 1.509(4) . ?
C3A H3AB 0.9601 . ?
C3A H3AA 0.9601 . ?
C4A C5A 1.520(5) . ?
C4A H4AB 0.9600 . ?
C4A H4AA 0.9600 . ?
C5A C6A 1.525(5) . ?
C5A H5AB 0.9601 . ?
C5A H5AA 0.9600 . ?
C6A H6AB 0.9601 . ?
C6A H6AA 0.9600 . ?
N1B C1B 1.466(4) . ?
N1B H1BC 0.9000 . ?
N1B H1BB 0.9000 . ?
N2B C2B 1.471(4) . ?
N2B H2BC 0.8999 . ?
N2B H2BB 0.9000 . ?
C1B C6B 1.518(5) . ?
C1B C2B 1.536(3) . ?
C1B H1BA 0.9000 . ?
C2B C3B 1.525(4) . ?
C2B H1BA 0.9000 . ?
C3B C4B 1.518(5) . ?
C3B H3BB 0.9600 . ?
C3B H3BA 0.9600 . ?
C4B C5B 1.508(5) . ?
C4B H4BB 0.9600 . ?
C4B H4BA 0.9600 . ?
C5B C6B 1.517(5) . ?
C5B H5BB 0.9600 . ?
C5B H5BA 0.9600 . ?
C6B H6BB 0.9600 . ?
C6B H6BA 0.9600 . ?
N1C C1C 1.484(4) . ?
N1C H1CC 0.9000 . ?
N1C H1CB 0.9000 . ?
N2C C2C 1.477(4) . ?
N2C H2CC 0.9000 . ?
N2C H2CB 0.8999 . ?
C1C C6C 1.514(4) . ?
C1C C2C 1.514(4) . ?
C1C H1CA 0.9000 . ?
C2C C3C 1.519(4) . ?
C2C H1CA 0.8999 . ?
C3C C4C 1.517(5) . ?
C3C H3CB 0.9599 . ?
C3C H3CA 0.9600 . ?
C4C C5C 1.490(5) . ?
C4C H4CB 0.9600 . ?
C4C H4CA 0.9601 . ?
C5C C6C 1.507(5) . ?
C5C H5CB 0.9600 . ?
C5C H5CA 0.9601 . ?
C6C H6CB 0.9600 . ?
C6C H6CA 0.9600 . ?

loop_
_cod_related_entry_id
_cod_related_entry_database
_cod_related_entry_code
1 ChemSpider 30658480
